data_2224372
loop_
_publ_author_name
'Wu, Fang-Hui'
'Lu, Lude'
'Duan, Taike'
'Zhang, Qian-Feng'

_publ_section_title
;
 Tetraethylammonium trichlorido(\h^6^-<i>p</i>-cymene)ruthenate(II)
;
_journal_coeditor_code NG2680
_journal_issue 12
_journal_name_full 'Acta Crystallographica Section E'
_journal_page_first m1695
_journal_paper_doi 10.1107/S1600536809050168
_journal_volume 65
_journal_year 2009
_chemical_formula_iupac '(C8 H20 N) [Ru Cl3 (C10 H14)]'
_chemical_formula_moiety 'C8 H20 N +, Ru C10 H14 Cl3 Ru -'
_chemical_formula_sum 'C18 H34 Cl3 N Ru'
_chemical_formula_weight 471.88
_chemical_name_systematic
;
Tetraethylammonium trichlorido(\h^6^-<i>p</i>-cymene)ruthenate(II)
;
_space_group_IT_number 14
_symmetry_cell_setting monoclinic
_symmetry_space_group_name_Hall '-P 2yn'
_symmetry_space_group_name_H-M 'P 1 21/n 1'
_atom_sites_solution_hydrogens geom
_atom_sites_solution_primary direct
_atom_sites_solution_secondary difmap
_audit_creation_method SHELXL-97
_cell_angle_alpha 90.00
_cell_angle_beta 98.6680(10)
_cell_angle_gamma 90.00
_cell_formula_units_Z 4
_cell_length_a 9.58400(10)
_cell_length_b 22.3797(2)
_cell_length_c 10.20710(10)
_cell_measurement_reflns_used 9980
_cell_measurement_temperature 296(2)
_cell_measurement_theta_max 27.40
_cell_measurement_theta_min 2.21
_cell_volume 2164.29(4)
_computing_cell_refinement 'SAINT-Plus (Bruker, 1998)'
_computing_data_collection 'SMART (Bruker, 1998)'
_computing_data_reduction 'SAINT-Plus (Bruker, 1998)'
_computing_molecular_graphics 'SHELXTL (Sheldrick, 2008)'
_computing_publication_material 'SHELXTL (Sheldrick, 2008)'
_computing_structure_refinement 'SHELXL97 (Sheldrick, 2008)'
_computing_structure_solution 'SHELXS97 (Sheldrick, 2008)'
_diffrn_ambient_temperature 296(2)
_diffrn_measured_fraction_theta_full 0.996
_diffrn_measured_fraction_theta_max 0.996
_diffrn_measurement_device_type 'Bruker SMART CCD area-detector'
_diffrn_measurement_method 'phi and omega scans'
_diffrn_radiation_monochromator graphite
_diffrn_radiation_source 'fine-focus sealed tube'
_diffrn_radiation_type MoK\a
_diffrn_radiation_wavelength 0.71073
_diffrn_reflns_av_R_equivalents 0.0213
_diffrn_reflns_av_sigmaI/netI 0.0185
_diffrn_reflns_limit_h_max 12
_diffrn_reflns_limit_h_min -12
_diffrn_reflns_limit_k_max 25
_diffrn_reflns_limit_k_min -29
_diffrn_reflns_limit_l_max 13
_diffrn_reflns_limit_l_min -11
_diffrn_reflns_number 21600
_diffrn_reflns_theta_full 27.55
_diffrn_reflns_theta_max 27.55
_diffrn_reflns_theta_min 1.82
_exptl_absorpt_coefficient_mu 1.094
_exptl_absorpt_correction_T_max 0.8108
_exptl_absorpt_correction_T_min 0.6504
_exptl_absorpt_correction_type multi-scan
_exptl_absorpt_process_details '(SADABS; Sheldrick, 1996)'
_exptl_crystal_colour orange
_exptl_crystal_density_diffrn 1.448
_exptl_crystal_density_method 'not measured'
_exptl_crystal_description block
_exptl_crystal_F_000 976
_exptl_crystal_size_max 0.43
_exptl_crystal_size_mid 0.25
_exptl_crystal_size_min 0.20
_refine_diff_density_max 0.381
_refine_diff_density_min -0.289
_refine_ls_extinction_method none
_refine_ls_goodness_of_fit_ref 1.019
_refine_ls_hydrogen_treatment constr
_refine_ls_matrix_type full
_refine_ls_number_parameters 215
_refine_ls_number_reflns 4985
_refine_ls_number_restraints 0
_refine_ls_restrained_S_all 1.019
_refine_ls_R_factor_all 0.0285
_refine_ls_R_factor_gt 0.0228
_refine_ls_shift/su_max 0.001
_refine_ls_shift/su_mean 0.000
_refine_ls_structure_factor_coef Fsqd
_refine_ls_weighting_details 'calc w=1/[\s^2^(Fo^2^)+(0.0263P)^2^+0.6416P] where P=(Fo^2^+2Fc^2^)/3'
_refine_ls_weighting_scheme calc
_refine_ls_wR_factor_gt 0.0533
_refine_ls_wR_factor_ref 0.0559
_reflns_number_gt 4341
_reflns_number_total 4985
_reflns_threshold_expression I>2sigma(I)
_cod_data_source_file ng2680.cif
_cod_data_source_block I
_cod_depositor_comments
;
The following automatic conversions were performed:
'_symmetry_cell_setting' value 'Monoclinic' changed to 'monoclinic'
according to '/home/saulius/struct/CIF-dictionaries/cif_core.dic'
dictionary named 'cif_core.dic' version 2.4.1 from 2010-06-29.

Automatic conversion script
Id: cif_fix_enum 1527 2010-12-29 10:47:43Z saulius 

The following automatic conversions were performed:

'_symmetry_cell_setting' value 'Monoclinic' changed to 'monoclinic'
according to /home/saulius/struct/CIF-dictionaries/cif_core.dic
dictionary named 'cif_core.dic' version 2.4.1 from 2010-06-29.

Automatic conversion script
Id: cif_fix_values 1715 2011-07-08 13:25:40Z adriana 
;
_cod_original_cell_volume 2164.28(4)
_cod_original_sg_symbol_H-M 'P 21/n '
_cod_database_code 2224372
_cod_database_fobs_code 2224372

loop_
_symmetry_equiv_pos_as_xyz
'x, y, z'
'-x+1/2, y+1/2, -z+1/2'
'-x, -y, -z'
'x-1/2, -y-1/2, z-1/2'

loop_
_atom_site_type_symbol
_atom_site_label
_atom_site_fract_x
_atom_site_fract_y
_atom_site_fract_z
_atom_site_U_iso_or_equiv
_atom_site_adp_type
_atom_site_calc_flag
_atom_site_refinement_flags
_atom_site_occupancy
_atom_site_disorder_assembly
_atom_site_disorder_group
Ru Ru1 0.825774(14) 0.078698(6) 0.112583(14) 0.03365(5) Uani d . 1 . .
Cl Cl1 0.77065(6) 0.17844(2) 0.18611(7) 0.06579(16) Uani d . 1 . .
Cl Cl2 0.93200(5) 0.12669(2) -0.06104(5) 0.04993(12) Uani d . 1 . .
Cl Cl3 1.05200(5) 0.08727(2) 0.25339(5) 0.04920(12) Uani d . 1 . .
N N1 0.31839(16) 0.23549(7) 0.13845(16) 0.0425(3) Uani d . 1 . .
C C1 0.6908(2) 0.02804(8) -0.04218(19) 0.0441(4) Uani d . 1 . .
C C2 0.8053(2) -0.00847(8) 0.01545(19) 0.0423(4) Uani d . 1 . .
H H2 0.8615 -0.0275 -0.0386 0.051 Uiso calc R 1 . .
C C3 0.83385(19) -0.01594(8) 0.15289(19) 0.0410(4) Uani d . 1 . .
H H3 0.9099 -0.0397 0.1883 0.049 Uiso calc R 1 . .
C C4 0.7509(2) 0.01140(8) 0.24034(19) 0.0428(4) Uani d . 1 . .
C C5 0.6385(2) 0.04798(9) 0.1819(2) 0.0463(4) Uani d . 1 . .
H H5 0.5831 0.0674 0.2360 0.056 Uiso calc R 1 . .
C C6 0.60824(19) 0.05587(9) 0.0431(2) 0.0459(4) Uani d . 1 . .
H H6 0.5326 0.0798 0.0077 0.055 Uiso calc R 1 . .
C C7 0.6659(3) 0.03821(12) -0.1883(2) 0.0685(7) Uani d . 1 . .
H H7A 0.6319 0.0020 -0.2325 0.103 Uiso calc R 1 . .
H H7B 0.7526 0.0499 -0.2172 0.103 Uiso calc R 1 . .
H H7C 0.5969 0.0692 -0.2091 0.103 Uiso calc R 1 . .
C C8 0.7882(3) 0.00190(11) 0.3880(2) 0.0610(6) Uani d . 1 . .
H H8 0.8898 -0.0062 0.4062 0.073 Uiso calc R 1 . .
C C9 0.7137(3) -0.05322(14) 0.4288(3) 0.0890(9) Uani d . 1 . .
H H9A 0.7473 -0.0621 0.5202 0.134 Uiso calc R 1 . .
H H9B 0.7326 -0.0864 0.3747 0.134 Uiso calc R 1 . .
H H9C 0.6138 -0.0460 0.4176 0.134 Uiso calc R 1 . .
C C10 0.7606(5) 0.05526(15) 0.4702(3) 0.1227(15) Uani d . 1 . .
H H10A 0.8053 0.0899 0.4395 0.184 Uiso calc R 1 . .
H H10B 0.7981 0.0480 0.5613 0.184 Uiso calc R 1 . .
H H10C 0.6607 0.0620 0.4620 0.184 Uiso calc R 1 . .
C C11 0.3550(2) 0.18162(9) 0.0607(2) 0.0576(5) Uani d . 1 . .
H H11A 0.4569 0.1793 0.0676 0.069 Uiso calc R 1 . .
H H11B 0.3237 0.1460 0.1021 0.069 Uiso calc R 1 . .
C C12 0.2929(3) 0.18074(11) -0.0842(2) 0.0627(6) Uani d . 1 . .
H H12A 0.1919 0.1783 -0.0928 0.094 Uiso calc R 1 . .
H H12B 0.3283 0.1467 -0.1261 0.094 Uiso calc R 1 . .
H H12C 0.3190 0.2166 -0.1259 0.094 Uiso calc R 1 . .
C C13 0.1606(2) 0.23458(10) 0.1427(2) 0.0572(5) Uani d . 1 . .
H H13A 0.1115 0.2368 0.0525 0.069 Uiso calc R 1 . .
H H13B 0.1368 0.1965 0.1790 0.069 Uiso calc R 1 . .
C C14 0.1062(3) 0.28363(14) 0.2219(3) 0.0836(8) Uani d . 1 . .
H H14A 0.1545 0.2823 0.3114 0.125 Uiso calc R 1 . .
H H14B 0.0068 0.2783 0.2218 0.125 Uiso calc R 1 . .
H H14C 0.1227 0.3216 0.1832 0.125 Uiso calc R 1 . .
C C15 0.3564(2) 0.29344(9) 0.0761(2) 0.0579(5) Uani d . 1 . .
H H15A 0.2973 0.2974 -0.0094 0.069 Uiso calc R 1 . .
H H15B 0.3331 0.3262 0.1312 0.069 Uiso calc R 1 . .
C C16 0.5080(3) 0.30030(12) 0.0562(3) 0.0790(8) Uani d . 1 . .
H H16A 0.5672 0.3019 0.1408 0.118 Uiso calc R 1 . .
H H16B 0.5186 0.3365 0.0082 0.118 Uiso calc R 1 . .
H H16C 0.5349 0.2668 0.0067 0.118 Uiso calc R 1 . .
C C17 0.4038(2) 0.23164(10) 0.2766(2) 0.0566(5) Uani d . 1 . .
H H17A 0.5030 0.2290 0.2678 0.068 Uiso calc R 1 . .
H H17B 0.3906 0.2684 0.3234 0.068 Uiso calc R 1 . .
C C18 0.3678(3) 0.17998(12) 0.3599(2) 0.0766(8) Uani d . 1 . .
H H18A 0.2708 0.1829 0.3726 0.115 Uiso calc R 1 . .
H H18B 0.4274 0.1810 0.4444 0.115 Uiso calc R 1 . .
H H18C 0.3824 0.1431 0.3158 0.115 Uiso calc R 1 . .

loop_
_atom_site_aniso_label
_atom_site_aniso_U_11
_atom_site_aniso_U_22
_atom_site_aniso_U_33
_atom_site_aniso_U_12
_atom_site_aniso_U_13
_atom_site_aniso_U_23
Ru1 0.03190(8) 0.02950(8) 0.03954(8) -0.00283(5) 0.00533(5) -0.00182(5)
Cl1 0.0585(3) 0.0406(3) 0.0989(5) 0.0030(2) 0.0137(3) -0.0210(3)
Cl2 0.0508(3) 0.0453(3) 0.0540(3) -0.0087(2) 0.0087(2) 0.0129(2)
Cl3 0.0441(3) 0.0497(3) 0.0499(3) -0.0087(2) -0.0057(2) -0.0015(2)
N1 0.0421(8) 0.0339(8) 0.0505(9) -0.0038(6) 0.0039(7) 0.0003(7)
C1 0.0442(10) 0.0453(10) 0.0416(10) -0.0154(8) 0.0022(8) -0.0011(8)
C2 0.0455(10) 0.0344(9) 0.0487(11) -0.0097(8) 0.0131(8) -0.0094(8)
C3 0.0425(10) 0.0290(9) 0.0506(10) -0.0036(7) 0.0046(8) 0.0001(7)
C4 0.0476(10) 0.0392(10) 0.0427(10) -0.0125(8) 0.0098(8) -0.0011(8)
C5 0.0388(10) 0.0467(11) 0.0571(12) -0.0088(8) 0.0193(9) -0.0090(9)
C6 0.0317(9) 0.0445(10) 0.0598(12) -0.0040(8) 0.0017(8) 0.0009(9)
C7 0.0750(16) 0.0813(17) 0.0453(12) -0.0296(13) -0.0041(11) 0.0054(11)
C8 0.0694(15) 0.0704(15) 0.0428(11) -0.0186(12) 0.0074(10) 0.0022(10)
C9 0.107(2) 0.093(2) 0.0583(15) -0.0324(17) -0.0146(15) 0.0351(15)
C10 0.228(5) 0.098(2) 0.0498(16) -0.030(3) 0.047(2) -0.0173(16)
C11 0.0643(14) 0.0416(11) 0.0652(14) 0.0036(10) 0.0047(11) -0.0064(10)
C12 0.0642(14) 0.0671(15) 0.0575(13) -0.0073(11) 0.0116(11) -0.0101(11)
C13 0.0472(11) 0.0541(12) 0.0696(14) -0.0064(10) 0.0060(10) 0.0012(11)
C14 0.0657(16) 0.098(2) 0.093(2) 0.0031(15) 0.0288(14) -0.0178(16)
C15 0.0601(13) 0.0395(11) 0.0749(15) -0.0028(9) 0.0124(11) 0.0111(10)
C16 0.0641(15) 0.0775(18) 0.098(2) -0.0149(13) 0.0197(14) 0.0261(15)
C17 0.0574(13) 0.0534(12) 0.0559(12) -0.0111(10) -0.0021(10) -0.0020(10)
C18 0.0853(18) 0.0824(18) 0.0569(14) -0.0217(14) -0.0058(13) 0.0169(13)

loop_
_atom_type_symbol
_atom_type_description
_atom_type_scat_dispersion_real
_atom_type_scat_dispersion_imag
_atom_type_scat_source
C C 0.0033 0.0016 'International Tables Vol C Tables 4.2.6.8 and 6.1.1.4'
H H 0.0000 0.0000 'International Tables Vol C Tables 4.2.6.8 and 6.1.1.4'
N N 0.0061 0.0033 'International Tables Vol C Tables 4.2.6.8 and 6.1.1.4'
Cl Cl 0.1484 0.1585 'International Tables Vol C Tables 4.2.6.8 and 6.1.1.4'
Ru Ru -1.2594 0.8363 'International Tables Vol C Tables 4.2.6.8 and 6.1.1.4'

loop_
_geom_angle_atom_site_label_1
_geom_angle_atom_site_label_2
_geom_angle_atom_site_label_3
_geom_angle_site_symmetry_1
_geom_angle_site_symmetry_3
_geom_angle
_geom_angle_publ_flag
C5 Ru1 C3 . . 68.23(7) ?
C5 Ru1 C6 . . 38.38(8) ?
C3 Ru1 C6 . . 80.53(7) ?
C5 Ru1 C4 . . 38.11(8) ?
C3 Ru1 C4 . . 38.20(7) ?
C6 Ru1 C4 . . 69.20(7) ?
C5 Ru1 C2 . . 80.83(7) ?
C3 Ru1 C2 . . 37.58(7) ?
C6 Ru1 C2 . . 67.89(7) ?
C4 Ru1 C2 . . 68.89(7) ?
C5 Ru1 C1 . . 68.90(7) ?
C3 Ru1 C1 . . 68.36(7) ?
C6 Ru1 C1 . . 37.66(7) ?
C4 Ru1 C1 . . 82.12(7) ?
C2 Ru1 C1 . . 37.87(7) ?
C5 Ru1 Cl3 . . 123.36(6) ?
C3 Ru1 Cl3 . . 87.79(5) ?
C6 Ru1 Cl3 . . 161.29(6) ?
C4 Ru1 Cl3 . . 92.61(5) ?
C2 Ru1 Cl3 . . 110.56(5) ?
C1 Ru1 Cl3 . . 147.57(6) ?
C5 Ru1 Cl2 . . 148.21(6) ?
C3 Ru1 Cl2 . . 124.59(5) ?
C6 Ru1 Cl2 . . 110.85(6) ?
C4 Ru1 Cl2 . . 162.66(5) ?
C2 Ru1 Cl2 . . 94.75(5) ?
C1 Ru1 Cl2 . . 88.26(5) ?
Cl3 Ru1 Cl2 . . 87.805(18) yes
C5 Ru1 Cl1 . . 87.77(5) ?
C3 Ru1 Cl1 . . 147.52(5) ?
C6 Ru1 Cl1 . . 94.26(6) ?
C4 Ru1 Cl1 . . 109.99(5) ?
C2 Ru1 Cl1 . . 161.60(5) ?
C1 Ru1 Cl1 . . 124.18(6) ?
Cl3 Ru1 Cl1 . . 87.763(19) yes
Cl2 Ru1 Cl1 . . 87.35(2) yes
C15 N1 C11 . . 111.91(16) ?
C15 N1 C13 . . 109.08(15) ?
C11 N1 C13 . . 108.33(15) ?
C15 N1 C17 . . 107.95(15) ?
C11 N1 C17 . . 107.80(16) ?
C13 N1 C17 . . 111.80(16) ?
C6 C1 C2 . . 117.97(17) ?
C6 C1 C7 . . 122.1(2) ?
C2 C1 C7 . . 119.9(2) ?
C6 C1 Ru1 . . 69.65(10) ?
C2 C1 Ru1 . . 70.46(10) ?
C7 C1 Ru1 . . 128.89(14) ?
C3 C2 C1 . . 120.37(17) ?
C3 C2 Ru1 . . 70.17(10) ?
C1 C2 Ru1 . . 71.66(10) ?
C3 C2 H2 . . 119.8 ?
C1 C2 H2 . . 119.8 ?
Ru1 C2 H2 . . 131.1 ?
C2 C3 C4 . . 122.40(18) ?
C2 C3 Ru1 . . 72.26(10) ?
C4 C3 Ru1 . . 71.90(10) ?
C2 C3 H3 . . 118.8 ?
C4 C3 H3 . . 118.8 ?
Ru1 C3 H3 . . 129.7 ?
C5 C4 C3 . . 116.60(17) ?
C5 C4 C8 . . 123.66(18) ?
C3 C4 C8 . . 119.71(19) ?
C5 C4 Ru1 . . 69.26(10) ?
C3 C4 Ru1 . . 69.90(10) ?
C8 C4 Ru1 . . 130.04(13) ?
C4 C5 C6 . . 121.64(17) ?
C4 C5 Ru1 . . 72.63(10) ?
C6 C5 Ru1 . . 71.61(10) ?
C4 C5 H5 . . 119.2 ?
C6 C5 H5 . . 119.2 ?
Ru1 C5 H5 . . 129.0 ?
C1 C6 C5 . . 121.00(18) ?
C1 C6 Ru1 . . 72.70(10) ?
C5 C6 Ru1 . . 70.02(10) ?
C1 C6 H6 . . 119.5 ?
C5 C6 H6 . . 119.5 ?
Ru1 C6 H6 . . 130.5 ?
C1 C7 H7A . . 109.5 ?
C1 C7 H7B . . 109.5 ?
H7A C7 H7B . . 109.5 ?
C1 C7 H7C . . 109.5 ?
H7A C7 H7C . . 109.5 ?
H7B C7 H7C . . 109.5 ?
C10 C8 C4 . . 114.1(2) ?
C10 C8 C9 . . 111.2(2) ?
C4 C8 C9 . . 109.79(18) ?
C10 C8 H8 . . 107.1 ?
C4 C8 H8 . . 107.1 ?
C9 C8 H8 . . 107.1 ?
C8 C9 H9A . . 109.5 ?
C8 C9 H9B . . 109.5 ?
H9A C9 H9B . . 109.5 ?
C8 C9 H9C . . 109.5 ?
H9A C9 H9C . . 109.5 ?
H9B C9 H9C . . 109.5 ?
C8 C10 H10A . . 109.5 ?
C8 C10 H10B . . 109.5 ?
H10A C10 H10B . . 109.5 ?
C8 C10 H10C . . 109.5 ?
H10A C10 H10C . . 109.5 ?
H10B C10 H10C . . 109.5 ?
C12 C11 N1 . . 115.85(18) ?
C12 C11 H11A . . 108.3 ?
N1 C11 H11A . . 108.3 ?
C12 C11 H11B . . 108.3 ?
N1 C11 H11B . . 108.3 ?
H11A C11 H11B . . 107.4 ?
C11 C12 H12A . . 109.5 ?
C11 C12 H12B . . 109.5 ?
H12A C12 H12B . . 109.5 ?
C11 C12 H12C . . 109.5 ?
H12A C12 H12C . . 109.5 ?
H12B C12 H12C . . 109.5 ?
C14 C13 N1 . . 115.65(19) ?
C14 C13 H13A . . 108.4 ?
N1 C13 H13A . . 108.4 ?
C14 C13 H13B . . 108.4 ?
N1 C13 H13B . . 108.4 ?
H13A C13 H13B . . 107.4 ?
C13 C14 H14A . . 109.5 ?
C13 C14 H14B . . 109.5 ?
H14A C14 H14B . . 109.5 ?
C13 C14 H14C . . 109.5 ?
H14A C14 H14C . . 109.5 ?
H14B C14 H14C . . 109.5 ?
C16 C15 N1 . . 116.26(18) ?
C16 C15 H15A . . 108.2 ?
N1 C15 H15A . . 108.2 ?
C16 C15 H15B . . 108.2 ?
N1 C15 H15B . . 108.2 ?
H15A C15 H15B . . 107.4 ?
C15 C16 H16A . . 109.5 ?
C15 C16 H16B . . 109.5 ?
H16A C16 H16B . . 109.5 ?
C15 C16 H16C . . 109.5 ?
H16A C16 H16C . . 109.5 ?
H16B C16 H16C . . 109.5 ?
C18 C17 N1 . . 115.44(17) ?
C18 C17 H17A . . 108.4 ?
N1 C17 H17A . . 108.4 ?
C18 C17 H17B . . 108.4 ?
N1 C17 H17B . . 108.4 ?
H17A C17 H17B . . 107.5 ?
C17 C18 H18A . . 109.5 ?
C17 C18 H18B . . 109.5 ?
H18A C18 H18B . . 109.5 ?
C17 C18 H18C . . 109.5 ?
H18A C18 H18C . . 109.5 ?
H18B C18 H18C . . 109.5 ?

loop_
_geom_bond_atom_site_label_1
_geom_bond_atom_site_label_2
_geom_bond_site_symmetry_2
_geom_bond_distance
_geom_bond_publ_flag
Ru1 C5 . 2.1390(17) ?
Ru1 C3 . 2.1568(17) ?
Ru1 C6 . 2.1598(18) ?
Ru1 C4 . 2.1829(18) ?
Ru1 C2 . 2.1837(17) ?
Ru1 C1 . 2.1994(18) ?
Ru1 Cl3 . 2.4216(5) yes
Ru1 Cl2 . 2.4238(5) yes
Ru1 Cl1 . 2.4381(5) yes
N1 C15 . 1.513(2) ?
N1 C11 . 1.513(3) ?
N1 C13 . 1.520(2) ?
N1 C17 . 1.522(3) ?
C1 C6 . 1.407(3) ?
C1 C2 . 1.423(3) ?
C1 C7 . 1.492(3) ?
C2 C3 . 1.398(3) ?
C2 H2 . 0.9300 ?
C3 C4 . 1.420(3) ?
C3 H3 . 0.9300 ?
C4 C5 . 1.412(3) ?
C4 C8 . 1.511(3) ?
C5 C6 . 1.413(3) ?
C5 H5 . 0.9300 ?
C6 H6 . 0.9300 ?
C7 H7A . 0.9600 ?
C7 H7B . 0.9600 ?
C7 H7C . 0.9600 ?
C8 C10 . 1.505(4) ?
C8 C9 . 1.515(3) ?
C8 H8 . 0.9800 ?
C9 H9A . 0.9600 ?
C9 H9B . 0.9600 ?
C9 H9C . 0.9600 ?
C10 H10A . 0.9600 ?
C10 H10B . 0.9600 ?
C10 H10C . 0.9600 ?
C11 C12 . 1.509(3) ?
C11 H11A . 0.9700 ?
C11 H11B . 0.9700 ?
C12 H12A . 0.9600 ?
C12 H12B . 0.9600 ?
C12 H12C . 0.9600 ?
C13 C14 . 1.503(3) ?
C13 H13A . 0.9700 ?
C13 H13B . 0.9700 ?
C14 H14A . 0.9600 ?
C14 H14B . 0.9600 ?
C14 H14C . 0.9600 ?
C15 C16 . 1.505(3) ?
C15 H15A . 0.9700 ?
C15 H15B . 0.9700 ?
C16 H16A . 0.9600 ?
C16 H16B . 0.9600 ?
C16 H16C . 0.9600 ?
C17 C18 . 1.506(3) ?
C17 H17A . 0.9700 ?
C17 H17B . 0.9700 ?
C18 H18A . 0.9600 ?
C18 H18B . 0.9600 ?
C18 H18C . 0.9600 ?

loop_
_geom_torsion_atom_site_label_1
_geom_torsion_atom_site_label_2
_geom_torsion_atom_site_label_3
_geom_torsion_atom_site_label_4
_geom_torsion_site_symmetry_1
_geom_torsion_site_symmetry_2
_geom_torsion_site_symmetry_3
_geom_torsion_site_symmetry_4
_geom_torsion
_geom_torsion_publ_flag
C5 Ru1 C1 C6 . . . . 28.91(12) ?
C3 Ru1 C1 C6 . . . . 102.96(12) ?
C4 Ru1 C1 C6 . . . . 65.97(12) ?
C2 Ru1 C1 C6 . . . . 131.49(17) ?
Cl3 Ru1 C1 C6 . . . . 148.37(10) ?
Cl2 Ru1 C1 C6 . . . . -128.49(11) ?
Cl1 Ru1 C1 C6 . . . . -42.89(13) ?
C5 Ru1 C1 C2 . . . . -102.58(12) ?
C3 Ru1 C1 C2 . . . . -28.52(11) ?
C6 Ru1 C1 C2 . . . . -131.49(17) ?
C4 Ru1 C1 C2 . . . . -65.52(11) ?
Cl3 Ru1 C1 C2 . . . . 16.88(16) ?
Cl2 Ru1 C1 C2 . . . . 100.02(10) ?
Cl1 Ru1 C1 C2 . . . . -174.37(9) ?
C5 Ru1 C1 C7 . . . . 144.2(2) ?
C3 Ru1 C1 C7 . . . . -141.7(2) ?
C6 Ru1 C1 C7 . . . . 115.3(3) ?
C4 Ru1 C1 C7 . . . . -178.7(2) ?
C2 Ru1 C1 C7 . . . . -113.2(3) ?
Cl3 Ru1 C1 C7 . . . . -96.3(2) ?
Cl2 Ru1 C1 C7 . . . . -13.2(2) ?
Cl1 Ru1 C1 C7 . . . . 72.5(2) ?
C6 C1 C2 C3 . . . . -0.2(3) ?
C7 C1 C2 C3 . . . . 176.88(17) ?
Ru1 C1 C2 C3 . . . . 52.52(15) ?
C6 C1 C2 Ru1 . . . . -52.68(15) ?
C7 C1 C2 Ru1 . . . . 124.36(17) ?
C5 Ru1 C2 C3 . . . . -66.02(12) ?
C6 Ru1 C2 C3 . . . . -103.69(12) ?
C4 Ru1 C2 C3 . . . . -28.40(11) ?
C1 Ru1 C2 C3 . . . . -133.30(16) ?
Cl3 Ru1 C2 C3 . . . . 56.28(11) ?
Cl2 Ru1 C2 C3 . . . . 145.71(10) ?
Cl1 Ru1 C2 C3 . . . . -118.41(17) ?
C5 Ru1 C2 C1 . . . . 67.27(11) ?
C3 Ru1 C2 C1 . . . . 133.30(16) ?
C6 Ru1 C2 C1 . . . . 29.60(11) ?
C4 Ru1 C2 C1 . . . . 104.89(12) ?
Cl3 Ru1 C2 C1 . . . . -170.43(9) ?
Cl2 Ru1 C2 C1 . . . . -81.00(10) ?
Cl1 Ru1 C2 C1 . . . . 14.9(2) ?
C1 C2 C3 C4 . . . . 0.7(3) ?
Ru1 C2 C3 C4 . . . . 53.89(15) ?
C1 C2 C3 Ru1 . . . . -53.20(15) ?
C5 Ru1 C3 C2 . . . . 103.75(13) ?
C6 Ru1 C3 C2 . . . . 65.86(12) ?
C4 Ru1 C3 C2 . . . . 134.14(17) ?
C1 Ru1 C3 C2 . . . . 28.73(11) ?
Cl3 Ru1 C3 C2 . . . . -128.80(11) ?
Cl2 Ru1 C3 C2 . . . . -43.00(13) ?
Cl1 Ru1 C3 C2 . . . . 148.87(9) ?
C5 Ru1 C3 C4 . . . . -30.39(11) ?
C6 Ru1 C3 C4 . . . . -68.28(12) ?
C2 Ru1 C3 C4 . . . . -134.14(17) ?
C1 Ru1 C3 C4 . . . . -105.41(12) ?
Cl3 Ru1 C3 C4 . . . . 97.05(11) ?
Cl2 Ru1 C3 C4 . . . . -177.15(9) ?
Cl1 Ru1 C3 C4 . . . . 14.72(17) ?
C2 C3 C4 C5 . . . . -1.3(3) ?
Ru1 C3 C4 C5 . . . . 52.77(14) ?
C2 C3 C4 C8 . . . . -179.49(17) ?
Ru1 C3 C4 C8 . . . . -125.45(17) ?
C2 C3 C4 Ru1 . . . . -54.04(15) ?
C3 Ru1 C4 C5 . . . . -130.42(17) ?
C6 Ru1 C4 C5 . . . . -29.01(11) ?
C2 Ru1 C4 C5 . . . . -102.45(12) ?
C1 Ru1 C4 C5 . . . . -65.65(12) ?
Cl3 Ru1 C4 C5 . . . . 146.49(10) ?
Cl2 Ru1 C4 C5 . . . . -122.52(17) ?
Cl1 Ru1 C4 C5 . . . . 57.93(11) ?
C5 Ru1 C4 C3 . . . . 130.42(17) ?
C6 Ru1 C4 C3 . . . . 101.42(12) ?
C2 Ru1 C4 C3 . . . . 27.98(11) ?
C1 Ru1 C4 C3 . . . . 64.77(12) ?
Cl3 Ru1 C4 C3 . . . . -83.08(11) ?
Cl2 Ru1 C4 C3 . . . . 7.9(2) ?
Cl1 Ru1 C4 C3 . . . . -171.65(10) ?
C5 Ru1 C4 C8 . . . . -117.1(2) ?
C3 Ru1 C4 C8 . . . . 112.5(2) ?
C6 Ru1 C4 C8 . . . . -146.1(2) ?
C2 Ru1 C4 C8 . . . . 140.4(2) ?
C1 Ru1 C4 C8 . . . . 177.2(2) ?
Cl3 Ru1 C4 C8 . . . . 29.4(2) ?
Cl2 Ru1 C4 C8 . . . . 120.4(2) ?
Cl1 Ru1 C4 C8 . . . . -59.2(2) ?
C3 C4 C5 C6 . . . . 1.4(3) ?
C8 C4 C5 C6 . . . . 179.53(18) ?
Ru1 C4 C5 C6 . . . . 54.47(16) ?
C3 C4 C5 Ru1 . . . . -53.09(14) ?
C8 C4 C5 Ru1 . . . . 125.06(18) ?
C3 Ru1 C5 C4 . . . . 30.46(11) ?
C6 Ru1 C5 C4 . . . . 133.10(17) ?
C2 Ru1 C5 C4 . . . . 67.33(11) ?
C1 Ru1 C5 C4 . . . . 104.70(12) ?
Cl3 Ru1 C5 C4 . . . . -41.32(12) ?
Cl2 Ru1 C5 C4 . . . . 151.52(10) ?
Cl1 Ru1 C5 C4 . . . . -127.16(11) ?
C3 Ru1 C5 C6 . . . . -102.64(12) ?
C4 Ru1 C5 C6 . . . . -133.10(17) ?
C2 Ru1 C5 C6 . . . . -65.77(12) ?
C1 Ru1 C5 C6 . . . . -28.40(11) ?
Cl3 Ru1 C5 C6 . . . . -174.42(9) ?
Cl2 Ru1 C5 C6 . . . . 18.41(17) ?
Cl1 Ru1 C5 C6 . . . . 99.74(11) ?
C2 C1 C6 C5 . . . . 0.3(3) ?
C7 C1 C6 C5 . . . . -176.69(18) ?
Ru1 C1 C6 C5 . . . . -52.79(16) ?
C2 C1 C6 Ru1 . . . . 53.07(14) ?
C7 C1 C6 Ru1 . . . . -123.90(18) ?
C4 C5 C6 C1 . . . . -0.9(3) ?
Ru1 C5 C6 C1 . . . . 54.01(16) ?
C4 C5 C6 Ru1 . . . . -54.94(16) ?
C5 Ru1 C6 C1 . . . . -133.41(17) ?
C3 Ru1 C6 C1 . . . . -66.68(12) ?
C4 Ru1 C6 C1 . . . . -104.60(12) ?
C2 Ru1 C6 C1 . . . . -29.76(11) ?
Cl3 Ru1 C6 C1 . . . . -118.74(17) ?
Cl2 Ru1 C6 C1 . . . . 56.84(12) ?
Cl1 Ru1 C6 C1 . . . . 145.63(11) ?
C3 Ru1 C6 C5 . . . . 66.73(12) ?
C4 Ru1 C6 C5 . . . . 28.82(11) ?
C2 Ru1 C6 C5 . . . . 103.65(13) ?
C1 Ru1 C6 C5 . . . . 133.41(17) ?
Cl3 Ru1 C6 C5 . . . . 14.7(2) ?
Cl2 Ru1 C6 C5 . . . . -169.74(10) ?
Cl1 Ru1 C6 C5 . . . . -80.96(11) ?
C5 C4 C8 C10 . . . . -32.8(3) ?
C3 C4 C8 C10 . . . . 145.3(2) ?
Ru1 C4 C8 C10 . . . . 57.4(3) ?
C5 C4 C8 C9 . . . . 92.9(3) ?
C3 C4 C8 C9 . . . . -89.0(3) ?
Ru1 C4 C8 C9 . . . . -176.91(19) ?
C15 N1 C11 C12 . . . . -55.0(2) ?
C13 N1 C11 C12 . . . . 65.3(2) ?
C17 N1 C11 C12 . . . . -173.51(18) ?
C15 N1 C13 C14 . . . . -60.7(3) ?
C11 N1 C13 C14 . . . . 177.2(2) ?
C17 N1 C13 C14 . . . . 58.6(3) ?
C11 N1 C15 C16 . . . . -56.5(3) ?
C13 N1 C15 C16 . . . . -176.3(2) ?
C17 N1 C15 C16 . . . . 62.0(3) ?
C15 N1 C17 C18 . . . . 173.4(2) ?
C11 N1 C17 C18 . . . . -65.5(3) ?
C13 N1 C17 C18 . . . . 53.4(3) ?
